data_2012266
loop_
_publ_author_name
'Bruno, Giuseppe'
'Nicol\'o, Francesco'
'Rotondo, Archimede'
'Gitto, Rosaria'
'Zappal\'a, Maria'

_publ_section_title
;
 4,5-Dihydro-7,8-dimethoxy-1-phenyl-3<i>H</i>-2,3-benzodiazepin-4-one
;
_journal_issue 10
_journal_name_full 'Acta Crystallographica Section C'
_journal_page_first 1225
_journal_page_last 1227
_journal_paper_doi 10.1107/S0108270101011805
_journal_volume 57
_journal_year 2001
_chemical_formula_moiety 'C17 H16 N2 O3'
_chemical_formula_sum 'C17 H16 N2 O3'
_chemical_formula_weight 296.32
_chemical_name_common 'Ortho dimethoxybenzo-phenyldiazotropone'
_chemical_name_systematic
;
4,5-Dihydro-7,8-dimethoxy-1-phenyl-3H-2,3-benzodiazepin-4-one
;
_space_group_IT_number 14
_symmetry_cell_setting monoclinic
_symmetry_space_group_name_Hall '-P 2yn'
_symmetry_space_group_name_H-M 'P 1 21/n 1'
_audit_creation_method SHELXL97
_cell_angle_alpha 90
_cell_angle_beta 95.600(10)
_cell_angle_gamma 90
_cell_formula_units_Z 4
_cell_length_a 8.207(2)
_cell_length_b 10.312(2)
_cell_length_c 17.236(2)
_cell_measurement_reflns_used 30
_cell_measurement_temperature 298(2)
_cell_measurement_theta_max 13.8
_cell_measurement_theta_min 6.43
_cell_volume 1451.7(5)
_computing_cell_refinement P3/V
_computing_data_collection 'P3/V (Siemens, 1989)'
_computing_data_reduction 'SHELXTL-Plus (Sheldrick, 1990)'
_computing_molecular_graphics 'XPW (Siemens, 1996)'
_computing_publication_material 'PARST97 (Nardelli, 1995) and SHELXL97'
_computing_structure_refinement 'SHELXL97 (Sheldrick, 1997)'
_computing_structure_solution 'SHELXS97 (Sheldrick, 1997)'
_diffrn_ambient_temperature 298(2)
_diffrn_measured_fraction_theta_full 1.00
_diffrn_measured_fraction_theta_max 1.00
_diffrn_measurement_device_type 'Siemens P4'
_diffrn_measurement_method \w/2\q
_diffrn_radiation_monochromator graphite
_diffrn_radiation_source 'fine-focus sealed tube'
_diffrn_radiation_type MoK\a
_diffrn_radiation_wavelength .71073
_diffrn_reflns_av_R_equivalents .008
_diffrn_reflns_limit_h_max 9
_diffrn_reflns_limit_h_min -1
_diffrn_reflns_limit_k_max 12
_diffrn_reflns_limit_k_min -3
_diffrn_reflns_limit_l_max 20
_diffrn_reflns_limit_l_min -20
_diffrn_reflns_number 2903
_diffrn_reflns_theta_full 25.0
_diffrn_reflns_theta_max 25.1
_diffrn_reflns_theta_min 2.3
_diffrn_standards_decay_% 0
_diffrn_standards_interval_count 197
_diffrn_standards_number 3
_exptl_absorpt_coefficient_mu .094
_exptl_absorpt_correction_type none
_exptl_crystal_colour colourless
_exptl_crystal_density_diffrn 1.356
_exptl_crystal_density_meas ?
_exptl_crystal_density_method 'not measured'
_exptl_crystal_description irregular
_exptl_crystal_F_000 624
_exptl_crystal_size_max .26
_exptl_crystal_size_mid .24
_exptl_crystal_size_min .12
_refine_diff_density_max .16
_refine_diff_density_min -.15
_refine_ls_extinction_coef .0045(9)
_refine_ls_extinction_method 'SHELXL97 (Sheldrick, 1997)'
_refine_ls_goodness_of_fit_ref .839
_refine_ls_hydrogen_treatment mixed
_refine_ls_matrix_type full
_refine_ls_number_parameters 204
_refine_ls_number_reflns 2567
_refine_ls_number_restraints 0
_refine_ls_restrained_S_all .839
_refine_ls_R_factor_all .051
_refine_ls_R_factor_gt .032
_refine_ls_shift/su_max .001
_refine_ls_shift/su_mean .000
_refine_ls_structure_factor_coef Fsqd
_refine_ls_weighting_details 'w = 1/[\s^2^(Fo^2^)+(0.0519P)^2^] where P=(Fo^2^+2Fc^2^)/3'
_refine_ls_weighting_scheme calc
_refine_ls_wR_factor_ref .080
_reflns_number_gt 1734
_reflns_number_total 2567
_reflns_threshold_expression I>2\s(I)
_cod_data_source_file gg1067.cif
_cod_data_source_block I
_cod_depositor_comments
;
The following automatic conversions were performed:
'_symmetry_cell_setting' value 'Monoclinic' changed to 'monoclinic'
according to '/home/saulius/struct/CIF-dictionaries/cif_core.dic'
dictionary named 'cif_core.dic' version 2.4.1 from 2010-06-29.

Automatic conversion script
Id: cif_fix_enum 1527 2010-12-29 10:47:43Z saulius 

The following automatic conversions were performed:

'_symmetry_cell_setting' value 'Monoclinic' changed to 'monoclinic'
according to /home/saulius/struct/CIF-dictionaries/cif_core.dic
dictionary named 'cif_core.dic' version 2.4.1 from 2010-06-29.

Automatic conversion script
Id: cif_fix_values 1715 2011-07-08 13:25:40Z adriana 

The following automatic conversions were performed:

'_exptl_crystal_density_meas' value 'none' was changed to '?' - the
value is perceived as not measured.

Automatic conversion script
Id: cif_fix_values 3008 2015-01-20 13:52:24Z robertas 
;
_cod_original_sg_symbol_H-M 'P 21/n'
_cod_database_code 2012266
_cod_database_fobs_code 2012266

loop_
_symmetry_equiv_pos_as_xyz
'x, y, z'
'-x+1/2, y+1/2, -z+1/2'
'-x, -y, -z'
'x-1/2, -y-1/2, z-1/2'

loop_
_atom_site_label
_atom_site_fract_x
_atom_site_fract_y
_atom_site_fract_z
_atom_site_U_iso_or_equiv
_atom_site_adp_type
_atom_site_calc_flag
_atom_site_refinement_flags
_atom_site_occupancy
_atom_site_disorder_assembly
_atom_site_disorder_group
_atom_site_type_symbol
C1 .44184(17) .62315(14) .58707(9) .0392(4) Uani d . 1 . . C
O1 .56570(12) .64626(10) .55456(7) .0502(3) Uani d . 1 . . O
N2 .33046(15) .53575(13) .55707(9) .0431(4) Uani d . 1 . . N
H2 .360(2) .4848(18) .5208(11) .066(6) Uiso d . 1 . . H
N3 .19281(14) .48951(12) .58928(8) .0418(3) Uani d . 1 . . N
C4 .09083(17) .56974(14) .61556(9) .0349(4) Uani d . 1 . . C
C5 .10517(16) .71263(13) .61856(8) .0324(3) Uani d . 1 . . C
C6 .25402(16) .77126(14) .64210(8) .0329(3) Uani d . 1 . . C
C7 .40348(16) .68860(15) .66093(9) .0398(4) Uani d . 1 . . C
H7A .4951 .7419 .6814 .048 Uiso calc R 1 . . H
H7B .383 .6243 .6999 .048 Uiso calc R 1 . . H
C8 .26573(16) .90642(14) .64534(8) .0360(4) Uani d . 1 . . C
H8 .3653 .9453 .662 .043 Uiso calc R 1 . . H
C9 .13049(17) .98247(13) .62402(8) .0344(4) Uani d . 1 . . C
C10 -.01944(15) .92377(14) .59857(8) .0318(3) Uani d . 1 . . C
C11 -.03263(16) .79086(14) .59738(8) .0332(3) Uani d . 1 . . C
H11 -.1333 .7523 .5825 .04 Uiso calc R 1 . . H
C12 -.05541(16) .50662(13) .64471(9) .0361(4) Uani d . 1 . . C
C13 -.11398(19) .38906(15) .61385(10) .0489(4) Uani d . 1 . . C
H13 -.0617 .3488 .5748 .059 Uiso calc R 1 . . H
C14 -.2495(2) .33216(17) .64108(12) .0632(5) Uani d . 1 . . C
H14 -.2881 .2537 .62 .076 Uiso calc R 1 . . H
C15 -.3284(2) .38962(17) .69880(11) .0574(5) Uani d . 1 . . C
H15 -.4208 .3511 .7161 .069 Uiso calc R 1 . . H
C16 -.26981(19) .50438(16) .73070(10) .0478(4) Uani d . 1 . . C
H16 -.3209 .543 .7707 .057 Uiso calc R 1 . . H
C17 -.13526(17) .56232(15) .70350(9) .0401(4) Uani d . 1 . . C
H17 -.0972 .6406 .7251 .048 Uiso calc R 1 . . H
O2 .12966(12) 1.11411(10) .62487(7) .0481(3) Uani d . 1 . . O
C18 .27701(19) 1.17974(16) .65132(10) .0524(4) Uani d . 1 . . C
H18A .259 1.2717 .6488 .079 Uiso calc R 1 . . H
H18B .3611 1.1569 .6188 .079 Uiso calc R 1 . . H
H18C .3105 1.155 .7042 .079 Uiso calc R 1 . . H
O3 -.14385(11) 1.00856(9) .57731(6) .0418(3) Uani d . 1 . . O
C19 -.30176(18) .95579(17) .55732(11) .0521(5) Uani d . 1 . . C
H19A -.3779 1.0247 .5436 .078 Uiso calc R 1 . . H
H19B -.336 .9088 .601 .078 Uiso calc R 1 . . H
H19C -.2985 .8981 .5138 .078 Uiso calc R 1 . . H

loop_
_atom_site_aniso_label
_atom_site_aniso_U_11
_atom_site_aniso_U_22
_atom_site_aniso_U_33
_atom_site_aniso_U_12
_atom_site_aniso_U_13
_atom_site_aniso_U_23
C1 .0325(8) .0317(9) .0543(10) .0061(7) .0089(7) .0012(7)
O1 .0402(6) .0439(7) .0694(8) -.0028(5) .0198(5) -.0096(6)
N2 .0391(7) .0366(8) .0565(9) -.0011(6) .0189(6) -.0107(7)
N3 .0386(7) .0325(7) .0563(9) .0015(6) .0153(6) -.0026(6)
C4 .0346(8) .0303(8) .0400(9) .0016(7) .0048(6) -.0014(7)
C5 .0327(7) .0285(8) .0371(8) .0009(6) .0089(6) -.0010(7)
C6 .0325(8) .0320(8) .0350(8) .0035(6) .0071(6) -.0019(7)
C7 .0339(8) .0373(9) .0484(10) .0050(7) .0044(7) -.0028(7)
C8 .0303(8) .0355(9) .0423(9) -.0029(6) .0045(6) -.0052(7)
C9 .0374(8) .0266(8) .0399(9) .0002(6) .0076(7) -.0006(7)
C10 .0296(7) .0318(8) .0346(8) .0035(6) .0061(6) .0016(6)
C11 .0278(7) .0331(8) .0391(8) -.0023(6) .0055(6) -.0014(7)
C12 .0346(8) .0285(8) .0451(9) .0018(6) .0039(7) .0052(7)
C13 .0502(9) .0319(9) .0657(11) -.0016(8) .0117(8) -.0032(8)
C14 .0595(11) .0369(10) .0941(15) -.0148(9) .0118(10) .0001(10)
C15 .0476(10) .0467(11) .0797(14) -.0067(9) .0158(9) .0193(10)
C16 .0443(9) .0513(11) .0494(11) .0034(8) .0126(8) .0121(8)
C17 .0385(8) .0376(9) .0444(9) .0007(7) .0049(7) .0007(7)
O2 .0446(6) .0258(6) .0725(8) -.0016(5) -.0011(5) -.0018(5)
C18 .0522(10) .0334(9) .0703(12) -.0088(8) -.0006(8) -.0044(9)
O3 .0332(5) .0333(6) .0583(7) .0049(5) .0008(5) .0039(5)
C19 .0348(8) .0514(11) .0678(12) .0046(8) -.0058(8) -.0032(9)

loop_
_atom_type_symbol
_atom_type_description
_atom_type_scat_dispersion_real
_atom_type_scat_dispersion_imag
_atom_type_scat_source
C C .0033 .0016 'International Tables Vol C Tables 4.2.6.8 and 6.1.1.4'
H H 0 0 'International Tables Vol C Tables 4.2.6.8 and 6.1.1.4'
N N .0061 .0033 'International Tables Vol C Tables 4.2.6.8 and 6.1.1.4'
O O .0106 .006 'International Tables Vol C Tables 4.2.6.8 and 6.1.1.4'

loop_
_geom_angle_atom_site_label_1
_geom_angle_atom_site_label_2
_geom_angle_atom_site_label_3
_geom_angle
_geom_angle_publ_flag
O1 C1 N2 120.90(10) yes
O1 C1 C7 123.40(10) yes
N2 C1 C7 115.80(10) ?
C1 N2 N3 128.50(10) yes
C1 N2 H2 117.0(10) no
N3 N2 H2 112.0(10) no
N2 N3 C4 120.00(10) yes
N3 C4 C5 126.80(10) yes
N3 C4 C12 114.10(10) ?
C5 C4 C12 119.10(10) ?
C6 C5 C11 119.22(13) ?
C4 C5 C6 120.60(10) yes
C11 C5 C4 120.18(13) ?
C5 C6 C8 120.08(13) ?
C5 C6 C7 119.50(10) yes
C8 C6 C7 120.36(13) ?
C1 C7 C6 107.80(10) ?
C1 C7 H7A 110.1 ?
C6 C7 H7A 110.1 ?
C1 C7 H7B 110.1 ?
C6 C7 H7B 110.1 ?
H7A C7 H7B 108.5 ?
C9 C8 C6 120.39(13) ?
C9 C8 H8 119.8 ?
C6 C8 H8 119.8 ?
O2 C9 C8 124.78(13) ?
O2 C9 C10 115.45(12) ?
C8 C9 C10 119.77(13) ?
O3 C10 C11 125.31(12) ?
O3 C10 C9 114.67(12) ?
C11 C10 C9 120.01(13) ?
C10 C11 C5 120.48(13) ?
C10 C11 H11 119.8 ?
C5 C11 H11 119.8 ?
C17 C12 C13 118.11(14) ?
C17 C12 C4 121.23(13) ?
C13 C12 C4 120.66(14) ?
C14 C13 C12 120.04(16) ?
C14 C13 H13 120 ?
C12 C13 H13 120 ?
C15 C14 C13 121.04(17) ?
C15 C14 H14 119.5 ?
C13 C14 H14 119.5 ?
C16 C15 C14 119.39(16) ?
C16 C15 H15 120.3 ?
C14 C15 H15 120.3 ?
C15 C16 C17 119.95(16) ?
C15 C16 H16 120 ?
C17 C16 H16 120 ?
C16 C17 C12 121.45(15) ?
C16 C17 H17 119.3 ?
C12 C17 H17 119.3 ?
C9 O2 C18 118.30(10) yes
O2 C18 H18A 109.5 ?
O2 C18 H18B 109.5 ?
H18A C18 H18B 109.5 ?
O2 C18 H18C 109.5 ?
H18A C18 H18C 109.5 ?
H18B C18 H18C 109.5 ?
C10 O3 C19 117.50(10) yes
O3 C19 H19A 109.5 ?
O3 C19 H19B 109.5 ?
H19A C19 H19B 109.5 ?
O3 C19 H19C 109.5 ?
H19A C19 H19C 109.5 ?
H19B C19 H19C 109.5 ?

loop_
_geom_bond_atom_site_label_1
_geom_bond_atom_site_label_2
_geom_bond_site_symmetry_2
_geom_bond_distance
_geom_bond_publ_flag
C1 O1 . 1.231(2) yes
C1 N2 . 1.350(2) yes
C1 C7 . 1.501(2) yes
N2 N3 . 1.391(2) yes
N3 C4 . 1.290(2) yes
C4 C5 . 1.479(2) yes
C4 C12 . 1.495(2) no
C5 C6 . 1.388(2) yes
C5 C11 . 1.4080(19) ?
C6 C8 . 1.398(2) ?
C6 C7 . 1.503(2) yes
C8 C9 . 1.3793(19) ?
O2 C9 . 1.358(2) yes
O3 C10 . 1.367(2) yes
O2 C18 . 1.421(2) yes
O3 C19 . 1.417(2) yes
C9 C10 . 1.4027(19) ?
C10 C11 . 1.375(2) ?
C12 C17 . 1.384(2) ?
C12 C13 . 1.391(2) ?
C13 C14 . 1.380(2) ?
C14 C15 . 1.373(2) ?
C15 C16 . 1.372(2) ?
C16 C17 . 1.377(2) ?
N2 H2 . .87(2) ?
C7 H7A . .97 ?
C7 H7B . .97 ?
C8 H8 . .93 ?
C11 H11 . .93 ?
C13 H13 . .93 ?
C14 H14 . .93 ?
C15 H15 . .93 ?
C16 H16 . .93 ?
C17 H17 . .93 ?
C18 H18A . .96 ?
C18 H18B . .96 ?
C18 H18C . .96 ?
C19 H19A . .96 ?
C19 H19B . .96 ?
C19 H19C . .96 ?

loop_
_geom_hbond_atom_site_label_D
_geom_hbond_atom_site_label_H
_geom_hbond_atom_site_label_A
_geom_hbond_site_symmetry_A
_geom_hbond_distance_DH
_geom_hbond_distance_HA
_geom_hbond_distance_DA
_geom_hbond_angle_DHA
N2 H2 O1 3_666 .87(2) 2.01(2) 2.876(2) 174(2)
C18 H18A N3 1_565 .96 2.51 3.418(2) 158
C13 H13 N3 . .93 2.54 2.793(2) 96

loop_
_geom_torsion_atom_site_label_1
_geom_torsion_atom_site_label_2
_geom_torsion_atom_site_label_3
_geom_torsion_atom_site_label_4
_geom_torsion
_geom_torsion_publ_flag
O1 C1 N2 N3 173.64(14) ?
C7 C1 N2 N3 -6.6(2) ?
C1 N2 N3 C4 50.0(2) ?
N2 N3 C4 C5 -2.5(2) ?
N2 N3 C4 C12 177.05(13) ?
N3 C4 C5 C6 -42.8(2) ?
C12 C4 C5 C6 137.75(14) ?
N3 C4 C5 C11 137.15(16) ?
C12 C4 C5 C11 -42.3(2) ?
C11 C5 C6 C8 .6(2) ?
C4 C5 C6 C8 -179.45(14) ?
C11 C5 C6 C7 -176.94(12) ?
C4 C5 C6 C7 3.0(2) ?
O1 C1 C7 C6 113.45(16) ?
N2 C1 C7 C6 -66.28(17) yes
C5 C6 C7 C1 65.53(17) ?
C8 C6 C7 C1 -112.03(15) ?
C5 C6 C8 C9 -1.1(2) ?
C7 C6 C8 C9 176.48(13) ?
C6 C8 C9 O2 -179.73(14) ?
C6 C8 C9 C10 -.3(2) ?
O2 C9 C10 O3 .88(19) ?
C8 C9 C10 O3 -178.59(12) ?
O2 C9 C10 C11 -178.38(13) ?
C8 C9 C10 C11 2.2(2) ?
O3 C10 C11 C5 178.23(13) ?
C9 C10 C11 C5 -2.6(2) ?
C6 C5 C11 C10 1.2(2) ?
C4 C5 C11 C10 -178.71(13) ?
N3 C4 C12 C17 150.78(14) ?
C5 C4 C12 C17 -29.7(2) yes
N3 C4 C12 C13 -28.5(2) ?
C5 C4 C12 C13 151.02(15) ?
C17 C12 C13 C14 1.0(2) ?
C4 C12 C13 C14 -179.72(15) ?
C12 C13 C14 C15 -.2(3) ?
C13 C14 C15 C16 -1.1(3) ?
C14 C15 C16 C17 1.5(3) ?
C15 C16 C17 C12 -.7(2) ?
C13 C12 C17 C16 -.5(2) ?
C4 C12 C17 C16 -179.83(13) ?
C8 C9 O2 C18 -1.6(2) yes
C10 C9 O2 C18 178.95(13) ?
C11 C10 O3 C19 4.4(2) yes
C9 C10 O3 C19 -174.81(13) ?

loop_
_cod_related_entry_id
_cod_related_entry_database
_cod_related_entry_code
1 ChemSpider 8036671
